data_7249745
loop_
_publ_author_name
'Nafie, Mohamed S.'
'Ali, M.'
'Alwehaibi, Moayad Abdullah'
'Alayyaf, Abdulmajeed Abdullah'
'Al-Muhanna, Muhanna K'
'Almuqati, Naif S.'
'Alghamdi, Abdullah A.'
'Haukka, Matti'
'Tariq, Syeda Sumayya'
'Ul-Haq, Zaheer'
'Barakat, Assem'

_publ_section_title
;
 Potent EGFR/PARP-1 inhibition by spirooxindole-triazole hybrids for
 targeted liver cancer therapy.
;
_journal_issue 1
_journal_name_full 'RSC advances'
_journal_page_first 58
_journal_page_last 74
_journal_paper_doi 10.1039/d4ra05966b
_journal_volume 15
_journal_year 2025
_chemical_formula_moiety 'C20 H12 Cl3 N3 O S'
_chemical_formula_sum 'C20 H12 Cl3 N3 O S'
_chemical_formula_weight 448.74
_space_group_crystal_system monoclinic
_space_group_IT_number 15
_space_group_name_Hall '-I 2ya'
_space_group_name_H-M_alt 'I 1 2/a 1'
_atom_sites_solution_hydrogens geom
_audit_creation_method SHELXL-2019/3
_audit_update_record
;
2024-06-05 deposited with the CCDC.	2024-12-16 downloaded from the CCDC.
;
_cell_angle_alpha 90
_cell_angle_beta 114.7797(13)
_cell_angle_gamma 90
_cell_formula_units_Z 8
_cell_length_a 25.8395(3)
_cell_length_b 7.12869(6)
_cell_length_c 23.3863(2)
_cell_measurement_reflns_used 34616
_cell_measurement_temperature 120(2)
_cell_measurement_theta_max 78.3450
_cell_measurement_theta_min 4.1540
_cell_volume 3911.16(8)
_computing_cell_refinement
;
CrysAlisPro 1.171.42.49 (Rigaku Oxford Diffraction, 2022)
;
_computing_data_collection
;
CrysAlisPro 1.171.42.49 (Rigaku Oxford Diffraction, 2022)
;
_computing_data_reduction
;
CrysAlisPro 1.171.42.49 (Rigaku Oxford Diffraction, 2022)
;
_computing_molecular_graphics 'CrystaMaker X (CrystalMaker Software ltd., 2022)'
_computing_publication_material 'SHELXL-2019/3 (Sheldrick, 2019)'
_computing_structure_refinement 'SHELXL-2019/3 (Sheldrick, 2019)'
_computing_structure_solution 'SHELXT (Sheldrick, 2018)'
_diffrn_ambient_temperature 120(2)
_diffrn_detector 'Hybrid Pixel Array Detector'
_diffrn_detector_area_resol_mean 10.0000
_diffrn_detector_type 'HyPix-Arc 100'
_diffrn_measured_fraction_theta_full 1.000
_diffrn_measured_fraction_theta_max 0.996
_diffrn_measurement_device 'four-circle diffractometer'
_diffrn_measurement_device_type 'SuperNova, Dualflex, HyPix-Arc 100'
_diffrn_measurement_method '\w scans'
_diffrn_radiation_monochromator mirror
_diffrn_radiation_probe x-ray
_diffrn_radiation_type CuK\a
_diffrn_radiation_wavelength 1.54184
_diffrn_reflns_av_R_equivalents 0.0333
_diffrn_reflns_av_unetI/netI 0.0126
_diffrn_reflns_Laue_measured_fraction_full 1.000
_diffrn_reflns_Laue_measured_fraction_max 0.996
_diffrn_reflns_limit_h_max 32
_diffrn_reflns_limit_h_min -32
_diffrn_reflns_limit_k_max 9
_diffrn_reflns_limit_k_min -8
_diffrn_reflns_limit_l_max 29
_diffrn_reflns_limit_l_min -29
_diffrn_reflns_number 63498
_diffrn_reflns_point_group_measured_fraction_full 1.000
_diffrn_reflns_point_group_measured_fraction_max 0.996
_diffrn_reflns_theta_full 67.684
_diffrn_reflns_theta_max 79.177
_diffrn_reflns_theta_min 3.768
_diffrn_source 'micro-focus sealed X-ray tube'
_diffrn_source_type 'SuperNova (Cu) X-ray Source'
_exptl_absorpt_coefficient_mu 5.383
_exptl_absorpt_correction_T_max 0.976
_exptl_absorpt_correction_T_min 0.958
_exptl_absorpt_correction_type analytical
_exptl_absorpt_process_details
;
CrysAlisPro 1.171.42.49 (Rigaku Oxford Diffraction, 2022)
Analytical numeric absorption correction using a multifaceted crystal
model based on expressions derived by R.C. Clark & J.S. Reid.
(Clark, R. C. & Reid, J. S. (1995). Acta Cryst. A51, 887-897)
Empirical absorption correction using spherical harmonics,
implemented in SCALE3 ABSPACK scaling algorithm.
;
_exptl_crystal_colour colourless
_exptl_crystal_density_diffrn 1.524
_exptl_crystal_description block
_exptl_crystal_F_000 1824
_exptl_crystal_size_max 0.124
_exptl_crystal_size_mid 0.105
_exptl_crystal_size_min 0.060
_refine_diff_density_max 0.282
_refine_diff_density_min -0.337
_refine_diff_density_rms 0.043
_refine_ls_extinction_method none
_refine_ls_goodness_of_fit_ref 1.098
_refine_ls_hydrogen_treatment constr
_refine_ls_matrix_type full
_refine_ls_number_parameters 254
_refine_ls_number_reflns 4221
_refine_ls_number_restraints 0
_refine_ls_restrained_S_all 1.098
_refine_ls_R_factor_all 0.0304
_refine_ls_R_factor_gt 0.0289
_refine_ls_shift/su_max 0.001
_refine_ls_shift/su_mean 0.000
_refine_ls_structure_factor_coef Fsqd
_refine_ls_weighting_details 'w=1/[\s^2^(Fo^2^)+(0.0390P)^2^+3.2884P] where P=(Fo^2^+2Fc^2^)/3'
_refine_ls_weighting_scheme calc
_refine_ls_wR_factor_gt 0.0790
_refine_ls_wR_factor_ref 0.0799
_reflns_Friedel_coverage 0.000
_reflns_number_gt 3965
_reflns_number_total 4221
_reflns_threshold_expression 'I > 2\s(I)'
_cod_data_source_file d4ra05966b2.cif
_cod_data_source_block ab1424
_cod_original_cell_volume 3911.17(8)
_cod_original_sg_symbol_H-M 'I 2/a'
_cod_database_code 7249745
_shelx_shelxl_version_number 2019/3
_shelx_space_group_comment
;
The symmetry employed for this shelxl refinement is uniquely defined
by the following loop, which should always be used as a source of
symmetry information in preference to the above space-group names.
They are only intended as comments.
;
_shelx_estimated_absorpt_t_min 0.555
_shelx_estimated_absorpt_t_max 0.738

loop_
_space_group_symop_operation_xyz
'x, y, z'
'-x+1/2, y, -z'
'x+1/2, y+1/2, z+1/2'
'-x+1, y+1/2, -z+1/2'
'-x, -y, -z'
'x-1/2, -y, z'
'-x+1/2, -y+1/2, -z+1/2'
'x, -y+1/2, z+1/2'

loop_
_atom_site_label
_atom_site_type_symbol
_atom_site_fract_x
_atom_site_fract_y
_atom_site_fract_z
_atom_site_U_iso_or_equiv
_atom_site_adp_type
_atom_site_occupancy
_atom_site_site_symmetry_order
_atom_site_calc_flag
_atom_site_refinement_flags_posn
_atom_site_refinement_flags_adp
_atom_site_refinement_flags_occupancy
_atom_site_disorder_assembly
_atom_site_disorder_group
Cl1 Cl 0.54281(2) 1.09610(6) 0.26509(2) 0.04304(11) Uani 1 1 d . . . . .
Cl2 Cl 0.65438(2) 1.70362(6) 0.39349(2) 0.04510(11) Uani 1 1 d . . . . .
Cl3 Cl 0.52482(2) 1.30035(6) 0.47746(2) 0.04078(11) Uani 1 1 d . . . . .
S1 S 0.35904(2) 0.26558(6) 0.41812(2) 0.03452(10) Uani 1 1 d . . . . .
O1 O 0.33069(5) 0.88238(16) 0.27245(5) 0.0383(3) Uani 1 1 d . . . . .
N1 N 0.50079(5) 1.06089(17) 0.36554(5) 0.0276(2) Uani 1 1 d . . . . .
N2 N 0.51957(5) 0.89530(18) 0.39811(6) 0.0321(3) Uani 1 1 d . . . . .
N3 N 0.47467(5) 0.79110(18) 0.38421(6) 0.0315(3) Uani 1 1 d . . . . .
C1 C 0.56113(6) 1.2442(2) 0.32896(7) 0.0299(3) Uani 1 1 d . . . . .
C2 C 0.59719(6) 1.3941(2) 0.33475(7) 0.0307(3) Uani 1 1 d . . . . .
H2 H 0.613011 1.413170 0.305137 0.037 Uiso 1 1 calc R U . . .
C3 C 0.60939(6) 1.5149(2) 0.38507(7) 0.0323(3) Uani 1 1 d . . . . .
C4 C 0.58737(6) 1.4900(2) 0.42902(7) 0.0336(3) Uani 1 1 d . . . . .
H4 H 0.596101 1.575815 0.462883 0.040 Uiso 1 1 calc R U . . .
C5 C 0.55227(6) 1.3374(2) 0.42276(7) 0.0303(3) Uani 1 1 d . . . . .
C6 C 0.53875(6) 1.2126(2) 0.37277(7) 0.0276(3) Uani 1 1 d . . . . .
C7 C 0.44380(6) 1.0601(2) 0.33143(6) 0.0274(3) Uani 1 1 d . . . . .
C8 C 0.41224(7) 1.2229(2) 0.29343(7) 0.0336(3) Uani 1 1 d . . . . .
H8A H 0.426980 1.338697 0.317310 0.050 Uiso 1 1 calc R U . . .
H8B H 0.371638 1.210106 0.283678 0.050 Uiso 1 1 calc R U . . .
H8C H 0.417216 1.227528 0.254150 0.050 Uiso 1 1 calc R U . . .
C9 C 0.42719(6) 0.8859(2) 0.34326(6) 0.0277(3) Uani 1 1 d . . . . .
C10 C 0.36940(6) 0.8051(2) 0.31704(7) 0.0300(3) Uani 1 1 d . . . . .
C11 C 0.36213(6) 0.6312(2) 0.34643(7) 0.0311(3) Uani 1 1 d . . . . .
H11 H 0.393529 0.583821 0.382166 0.037 Uiso 1 1 calc R U . . .
C12 C 0.31261(6) 0.5365(2) 0.32456(7) 0.0316(3) Uani 1 1 d . . . . .
H12 H 0.281167 0.587322 0.289611 0.038 Uiso 1 1 calc R U . . .
C13 C 0.30439(6) 0.3623(2) 0.35103(7) 0.0301(3) Uani 1 1 d . . . . .
C14 C 0.25711(6) 0.2508(2) 0.32864(7) 0.0320(3) Uani 1 1 d . . . . .
H14 H 0.223399 0.281251 0.292524 0.038 Uiso 1 1 calc R U . . .
C15 C 0.26317(6) 0.0832(2) 0.36486(7) 0.0308(3) Uani 1 1 d . . . . .
C16 C 0.22483(7) -0.0651(2) 0.35583(8) 0.0391(4) Uani 1 1 d . . . . .
H16 H 0.188624 -0.064367 0.320862 0.047 Uiso 1 1 calc R U . . .
C17 C 0.24006(8) -0.2119(2) 0.39803(9) 0.0431(4) Uani 1 1 d . . . . .
H17 H 0.214272 -0.313060 0.391569 0.052 Uiso 1 1 calc R U . . .
C18 C 0.29283(8) -0.2144(2) 0.45020(9) 0.0423(4) Uani 1 1 d . . . . .
H18 H 0.301967 -0.315631 0.479225 0.051 Uiso 1 1 calc R U . . .
C19 C 0.33179(7) -0.0723(2) 0.46014(8) 0.0387(3) Uani 1 1 d . . . . .
H19 H 0.367747 -0.074232 0.495470 0.046 Uiso 1 1 calc R U . . .
C20 C 0.31685(6) 0.0746(2) 0.41675(7) 0.0312(3) Uani 1 1 d . . . . .

loop_
_atom_site_aniso_label
_atom_site_aniso_U_11
_atom_site_aniso_U_22
_atom_site_aniso_U_33
_atom_site_aniso_U_23
_atom_site_aniso_U_13
_atom_site_aniso_U_12
Cl1 0.0617(3) 0.0389(2) 0.0389(2) -0.01293(15) 0.03124(18) -0.01498(18)
Cl2 0.0469(2) 0.0392(2) 0.0517(2) -0.00942(17) 0.02315(19) -0.01559(17)
Cl3 0.0456(2) 0.0488(2) 0.0371(2) -0.00671(16) 0.02634(17) -0.00306(17)
S1 0.03305(19) 0.0351(2) 0.03042(18) 0.00088(14) 0.00843(14) -0.00539(14)
O1 0.0343(5) 0.0362(6) 0.0404(6) 0.0074(5) 0.0116(5) -0.0002(4)
N1 0.0299(6) 0.0258(6) 0.0289(6) 0.0028(5) 0.0140(5) 0.0019(5)
N2 0.0331(6) 0.0284(6) 0.0364(6) 0.0074(5) 0.0161(5) 0.0039(5)
N3 0.0324(6) 0.0294(6) 0.0350(6) 0.0042(5) 0.0165(5) 0.0021(5)
C1 0.0337(7) 0.0284(7) 0.0292(7) -0.0002(5) 0.0146(6) 0.0012(6)
C2 0.0333(7) 0.0308(7) 0.0306(7) 0.0020(6) 0.0158(6) 0.0004(6)
C3 0.0298(7) 0.0295(7) 0.0360(7) -0.0007(6) 0.0121(6) -0.0009(6)
C4 0.0345(7) 0.0336(8) 0.0315(7) -0.0066(6) 0.0126(6) -0.0001(6)
C5 0.0306(7) 0.0335(8) 0.0281(6) -0.0004(6) 0.0136(5) 0.0041(6)
C6 0.0281(6) 0.0249(7) 0.0297(7) 0.0015(5) 0.0122(5) 0.0016(5)
C7 0.0307(7) 0.0270(7) 0.0267(6) 0.0000(5) 0.0141(5) 0.0021(5)
C8 0.0339(7) 0.0291(7) 0.0358(7) 0.0047(6) 0.0125(6) 0.0021(6)
C9 0.0307(7) 0.0278(7) 0.0273(6) 0.0013(5) 0.0147(5) 0.0021(5)
C10 0.0329(7) 0.0295(7) 0.0310(7) -0.0002(6) 0.0167(6) 0.0012(6)
C11 0.0343(7) 0.0304(7) 0.0306(7) 0.0004(6) 0.0154(6) 0.0007(6)
C12 0.0336(7) 0.0309(8) 0.0330(7) 0.0007(6) 0.0168(6) 0.0006(6)
C13 0.0316(7) 0.0310(7) 0.0297(7) -0.0009(6) 0.0148(6) 0.0006(6)
C14 0.0291(7) 0.0348(8) 0.0324(7) 0.0028(6) 0.0132(6) 0.0001(6)
C15 0.0298(7) 0.0324(8) 0.0327(7) 0.0002(6) 0.0156(6) 0.0008(6)
C16 0.0329(7) 0.0378(8) 0.0466(9) 0.0028(7) 0.0166(7) -0.0034(6)
C17 0.0399(8) 0.0356(9) 0.0580(10) 0.0050(7) 0.0247(8) -0.0041(7)
C18 0.0468(9) 0.0367(9) 0.0480(9) 0.0108(7) 0.0245(8) 0.0041(7)
C19 0.0399(8) 0.0393(9) 0.0360(8) 0.0063(7) 0.0148(7) 0.0033(7)
C20 0.0323(7) 0.0321(8) 0.0313(7) -0.0011(6) 0.0153(6) 0.0000(6)

loop_
_atom_type_symbol
_atom_type_description
_atom_type_scat_dispersion_real
_atom_type_scat_dispersion_imag
_atom_type_scat_source
C C 0.0181 0.0091 'International Tables Vol C Tables 4.2.6.8 and 6.1.1.4'
H H 0.0000 0.0000 'International Tables Vol C Tables 4.2.6.8 and 6.1.1.4'
N N 0.0311 0.0180 'International Tables Vol C Tables 4.2.6.8 and 6.1.1.4'
O O 0.0492 0.0322 'International Tables Vol C Tables 4.2.6.8 and 6.1.1.4'
Cl Cl 0.3639 0.7018 'International Tables Vol C Tables 4.2.6.8 and 6.1.1.4'
S S 0.3331 0.5567 'International Tables Vol C Tables 4.2.6.8 and 6.1.1.4'

loop_
_geom_angle_atom_site_label_1
_geom_angle_atom_site_label_2
_geom_angle_atom_site_label_3
_geom_angle
_geom_angle_site_symmetry_1
_geom_angle_site_symmetry_3
_geom_angle_publ_flag
C20 S1 C13 91.60(7) . . ?
C7 N1 N2 111.56(12) . . ?
C7 N1 C6 126.95(12) . . ?
N2 N1 C6 121.35(11) . . ?
N3 N2 N1 106.31(11) . . ?
N2 N3 C9 109.61(12) . . ?
C2 C1 C6 121.57(13) . . ?
C2 C1 Cl1 119.03(11) . . ?
C6 C1 Cl1 119.38(11) . . ?
C3 C2 C1 117.82(14) . . ?
C3 C2 H2 121.1 . . ?
C1 C2 H2 121.1 . . ?
C4 C3 C2 122.39(14) . . ?
C4 C3 Cl2 118.77(12) . . ?
C2 C3 Cl2 118.84(12) . . ?
C3 C4 C5 118.61(14) . . ?
C3 C4 H4 120.7 . . ?
C5 C4 H4 120.7 . . ?
C4 C5 C6 120.92(13) . . ?
C4 C5 Cl3 119.80(11) . . ?
C6 C5 Cl3 119.28(12) . . ?
C1 C6 C5 118.66(13) . . ?
C1 C6 N1 121.03(13) . . ?
C5 C6 N1 120.25(13) . . ?
N1 C7 C9 103.85(12) . . ?
N1 C7 C8 122.79(13) . . ?
C9 C7 C8 133.34(13) . . ?
C7 C8 H8A 109.5 . . ?
C7 C8 H8B 109.5 . . ?
H8A C8 H8B 109.5 . . ?
C7 C8 H8C 109.5 . . ?
H8A C8 H8C 109.5 . . ?
H8B C8 H8C 109.5 . . ?
N3 C9 C7 108.66(12) . . ?
N3 C9 C10 123.37(13) . . ?
C7 C9 C10 127.95(13) . . ?
O1 C10 C11 123.82(14) . . ?
O1 C10 C9 119.95(14) . . ?
C11 C10 C9 116.23(13) . . ?
C12 C11 C10 122.31(14) . . ?
C12 C11 H11 118.8 . . ?
C10 C11 H11 118.8 . . ?
C11 C12 C13 123.85(14) . . ?
C11 C12 H12 118.1 . . ?
C13 C12 H12 118.1 . . ?
C14 C13 C12 127.30(14) . . ?
C14 C13 S1 111.72(12) . . ?
C12 C13 S1 120.95(11) . . ?
C13 C14 C15 113.57(13) . . ?
C13 C14 H14 123.2 . . ?
C15 C14 H14 123.2 . . ?
C16 C15 C20 118.31(14) . . ?
C16 C15 C14 130.03(14) . . ?
C20 C15 C14 111.65(13) . . ?
C17 C16 C15 119.52(15) . . ?
C17 C16 H16 120.2 . . ?
C15 C16 H16 120.2 . . ?
C16 C17 C18 121.09(16) . . ?
C16 C17 H17 119.5 . . ?
C18 C17 H17 119.5 . . ?
C19 C18 C17 120.95(16) . . ?
C19 C18 H18 119.5 . . ?
C17 C18 H18 119.5 . . ?
C18 C19 C20 118.00(15) . . ?
C18 C19 H19 121.0 . . ?
C20 C19 H19 121.0 . . ?
C19 C20 C15 122.07(14) . . ?
C19 C20 S1 126.52(12) . . ?
C15 C20 S1 111.41(11) . . ?

loop_
_geom_bond_atom_site_label_1
_geom_bond_atom_site_label_2
_geom_bond_distance
_geom_bond_site_symmetry_2
_geom_bond_publ_flag
Cl1 C1 1.7256(15) . yes
Cl2 C3 1.7345(16) . yes
Cl3 C5 1.7235(15) . yes
S1 C20 1.7360(16) . yes
S1 C13 1.7533(15) . yes
O1 C10 1.2317(18) . yes
N1 C7 1.3493(18) . yes
N1 N2 1.3781(17) . yes
N1 C6 1.4215(18) . yes
N2 N3 1.2989(18) . yes
N3 C9 1.3763(18) . yes
C1 C2 1.386(2) . ?
C1 C6 1.390(2) . ?
C2 C3 1.384(2) . ?
C2 H2 0.9500 . ?
C3 C4 1.379(2) . ?
C4 C5 1.384(2) . ?
C4 H4 0.9500 . ?
C5 C6 1.392(2) . ?
C7 C9 1.379(2) . ?
C7 C8 1.481(2) . ?
C8 H8A 0.9800 . ?
C8 H8B 0.9800 . ?
C8 H8C 0.9800 . ?
C9 C10 1.473(2) . ?
C10 C11 1.467(2) . ?
C11 C12 1.344(2) . ?
C11 H11 0.9500 . ?
C12 C13 1.443(2) . ?
C12 H12 0.9500 . ?
C13 C14 1.365(2) . ?
C14 C15 1.434(2) . ?
C14 H14 0.9500 . ?
C15 C16 1.403(2) . ?
C15 C20 1.411(2) . ?
C16 C17 1.378(2) . ?
C16 H16 0.9500 . ?
C17 C18 1.398(3) . ?
C17 H17 0.9500 . ?
C18 C19 1.378(2) . ?
C18 H18 0.9500 . ?
C19 C20 1.395(2) . ?
C19 H19 0.9500 . ?

loop_
_geom_torsion_atom_site_label_1
_geom_torsion_atom_site_label_2
_geom_torsion_atom_site_label_3
_geom_torsion_atom_site_label_4
_geom_torsion
_geom_torsion_site_symmetry_1
_geom_torsion_site_symmetry_2
_geom_torsion_site_symmetry_3
_geom_torsion_site_symmetry_4
_geom_torsion_publ_flag
C7 N1 N2 N3 0.35(16) . . . . ?
C6 N1 N2 N3 176.36(12) . . . . ?
N1 N2 N3 C9 0.01(15) . . . . ?
C6 C1 C2 C3 -1.4(2) . . . . ?
Cl1 C1 C2 C3 177.50(11) . . . . ?
C1 C2 C3 C4 0.4(2) . . . . ?
C1 C2 C3 Cl2 -179.99(11) . . . . ?
C2 C3 C4 C5 0.7(2) . . . . ?
Cl2 C3 C4 C5 -178.89(11) . . . . ?
C3 C4 C5 C6 -0.8(2) . . . . ?
C3 C4 C5 Cl3 179.12(12) . . . . ?
C2 C1 C6 C5 1.3(2) . . . . ?
Cl1 C1 C6 C5 -177.65(11) . . . . ?
C2 C1 C6 N1 178.56(13) . . . . ?
Cl1 C1 C6 N1 -0.39(19) . . . . ?
C4 C5 C6 C1 -0.1(2) . . . . ?
Cl3 C5 C6 C1 179.92(11) . . . . ?
C4 C5 C6 N1 -177.41(13) . . . . ?
Cl3 C5 C6 N1 2.63(19) . . . . ?
C7 N1 C6 C1 -85.24(18) . . . . ?
N2 N1 C6 C1 99.41(16) . . . . ?
C7 N1 C6 C5 91.98(18) . . . . ?
N2 N1 C6 C5 -83.37(17) . . . . ?
N2 N1 C7 C9 -0.55(15) . . . . ?
C6 N1 C7 C9 -176.28(13) . . . . ?
N2 N1 C7 C8 178.15(13) . . . . ?
C6 N1 C7 C8 2.4(2) . . . . ?
N2 N3 C9 C7 -0.35(16) . . . . ?
N2 N3 C9 C10 178.50(13) . . . . ?
N1 C7 C9 N3 0.54(15) . . . . ?
C8 C7 C9 N3 -177.95(15) . . . . ?
N1 C7 C9 C10 -178.25(13) . . . . ?
C8 C7 C9 C10 3.3(3) . . . . ?
N3 C9 C10 O1 -166.92(14) . . . . ?
C7 C9 C10 O1 11.7(2) . . . . ?
N3 C9 C10 C11 12.3(2) . . . . ?
C7 C9 C10 C11 -169.12(14) . . . . ?
O1 C10 C11 C12 3.5(2) . . . . ?
C9 C10 C11 C12 -175.69(14) . . . . ?
C10 C11 C12 C13 178.05(13) . . . . ?
C11 C12 C13 C14 -174.44(15) . . . . ?
C11 C12 C13 S1 3.5(2) . . . . ?
C20 S1 C13 C14 -1.18(12) . . . . ?
C20 S1 C13 C12 -179.37(12) . . . . ?
C12 C13 C14 C15 178.15(14) . . . . ?
S1 C13 C14 C15 0.10(17) . . . . ?
C13 C14 C15 C16 -178.50(16) . . . . ?
C13 C14 C15 C20 1.38(19) . . . . ?
C20 C15 C16 C17 1.1(2) . . . . ?
C14 C15 C16 C17 -178.97(16) . . . . ?
C15 C16 C17 C18 0.8(3) . . . . ?
C16 C17 C18 C19 -1.6(3) . . . . ?
C17 C18 C19 C20 0.3(3) . . . . ?
C18 C19 C20 C15 1.7(2) . . . . ?
C18 C19 C20 S1 -178.43(13) . . . . ?
C16 C15 C20 C19 -2.5(2) . . . . ?
C14 C15 C20 C19 177.64(14) . . . . ?
C16 C15 C20 S1 177.66(12) . . . . ?
C14 C15 C20 S1 -2.23(16) . . . . ?
C13 S1 C20 C19 -177.92(15) . . . . ?
C13 S1 C20 C15 1.95(12) . . . . ?
